data_4078067
loop_
_publ_author_name
'Dahcheh, Fatme'
'Stephan, Douglas W.'

_publ_section_title
;
 Ruthenium and Rhodium Complexes of Thioether-Alkynylborates
;
_journal_issue 8
_journal_name_full Organometallics
_journal_page_first 3222
_journal_paper_doi 10.1021/om300075r
_journal_volume 31
_journal_year 2012
_chemical_formula_sum 'C35 H28 B F10 Li O2 S'
_chemical_formula_weight 720.38
_chemical_name_systematic
; 
 ? 
;
_space_group_IT_number 15
_symmetry_cell_setting monoclinic
_symmetry_space_group_name_Hall '-C 2yc'
_symmetry_space_group_name_H-M 'C 1 2/c 1'
_atom_sites_solution_hydrogens geom
_atom_sites_solution_primary direct
_atom_sites_solution_secondary difmap
_audit_creation_method SHELXL-97
_cell_angle_alpha 90.00
_cell_angle_beta 112.487(3)
_cell_angle_gamma 90.00
_cell_formula_units_Z 4
_cell_length_a 19.6169(14)
_cell_length_b 11.0470(8)
_cell_length_c 16.2607(11)
_cell_measurement_temperature 150(2)
_cell_volume 3255.9(4)
_computing_structure_refinement 'SHELXL-97 (Sheldrick, 1997)'
_computing_structure_solution 'SHELXS-97 (Sheldrick, 1990)'
_diffrn_ambient_temperature 150(2)
_diffrn_measured_fraction_theta_full 0.998
_diffrn_measured_fraction_theta_max 0.998
_diffrn_radiation_monochromator graphite
_diffrn_radiation_source 'fine-focus sealed tube'
_diffrn_radiation_type MoK\a
_diffrn_radiation_wavelength 0.71073
_diffrn_reflns_av_R_equivalents 0.0293
_diffrn_reflns_av_sigmaI/netI 0.0195
_diffrn_reflns_limit_h_max 23
_diffrn_reflns_limit_h_min -23
_diffrn_reflns_limit_k_max 13
_diffrn_reflns_limit_k_min -13
_diffrn_reflns_limit_l_max 18
_diffrn_reflns_limit_l_min -19
_diffrn_reflns_number 22500
_diffrn_reflns_theta_full 25.00
_diffrn_reflns_theta_max 25.00
_diffrn_reflns_theta_min 2.16
_exptl_absorpt_coefficient_mu 0.189
_exptl_absorpt_correction_T_max 0.7456
_exptl_absorpt_correction_T_min 0.6960
_exptl_absorpt_correction_type multi-scan
_exptl_crystal_density_diffrn 1.470
_exptl_crystal_density_method 'not measured'
_exptl_crystal_F_000 1472
_exptl_crystal_size_max 0.25
_exptl_crystal_size_mid 0.22
_exptl_crystal_size_min 0.19
_refine_diff_density_max 0.524
_refine_diff_density_min -0.492
_refine_diff_density_rms 0.063
_refine_ls_extinction_method none
_refine_ls_goodness_of_fit_ref 1.144
_refine_ls_hydrogen_treatment mixed
_refine_ls_matrix_type full
_refine_ls_number_parameters 245
_refine_ls_number_reflns 2871
_refine_ls_number_restraints 0
_refine_ls_restrained_S_all 1.144
_refine_ls_R_factor_all 0.1020
_refine_ls_R_factor_gt 0.0890
_refine_ls_shift/su_max 0.000
_refine_ls_shift/su_mean 0.000
_refine_ls_structure_factor_coef Fsqd
_refine_ls_weighting_details 'calc w=1/[\s^2^(Fo^2^)+(0.0001P)^2^+22.4022P] where P=(Fo^2^+2Fc^2^)/3'
_refine_ls_weighting_scheme calc
_refine_ls_wR_factor_gt 0.1585
_refine_ls_wR_factor_ref 0.1646
_reflns_number_gt 2415
_reflns_number_total 2871
_reflns_threshold_expression >2sigma(I)
_cod_data_source_file om300075r_si_003.cif
_cod_data_source_block fd027_0m
_cod_original_sg_symbol_H-M C2/c
_cod_database_code 4078067

loop_
_symmetry_equiv_pos_as_xyz
'x, y, z'
'-x, y, -z+1/2'
'x+1/2, y+1/2, z'
'-x+1/2, y+1/2, -z+1/2'
'-x, -y, -z'
'x, -y, z-1/2'
'-x+1/2, -y+1/2, -z'
'x+1/2, -y+1/2, z-1/2'

loop_
_atom_site_label
_atom_site_type_symbol
_atom_site_fract_x
_atom_site_fract_y
_atom_site_fract_z
_atom_site_U_iso_or_equiv
_atom_site_adp_type
_atom_site_occupancy
_atom_site_symmetry_multiplicity
_atom_site_calc_flag
_atom_site_refinement_flags
Li1 Li 0.0000 0.9755(9) 0.2500 0.047(3) Uani 1 2 d S
S1 S 0.04266(17) 0.8487(3) 0.14916(19) 0.0336(6) Uani 0.50 1 d P
O1 O -0.07482(18) 1.0761(3) 0.1741(2) 0.0516(8) Uani 1 1 d .
B1 B 0.0000 0.6802(6) 0.2500 0.071(3) Uani 1 2 d S
F1 F -0.1439(2) 0.7250(3) 0.0929(3) 0.1048(16) Uani 1 1 d .
F2 F -0.19913(18) 0.5925(4) -0.0519(3) 0.1183(17) Uani 1 1 d .
F3 F -0.12766(19) 0.3905(3) -0.0728(2) 0.0889(12) Uani 1 1 d .
F4 F 0.00236(17) 0.3274(3) 0.05771(19) 0.0599(8) Uani 1 1 d .
F5 F 0.06061(14) 0.4594(2) 0.20412(17) 0.0492(7) Uani 1 1 d .
C1 C 0.1151(2) 0.9410(4) 0.1593(3) 0.0424(11) Uani 1 1 d .
C2 C 0.0897(3) 1.0453(5) 0.1090(3) 0.0583(13) Uani 1 1 d .
H2A H 0.0381 1.0599 0.0814 0.070 Uiso 1 1 calc R
C3 C 0.1380(4) 1.1266(5) 0.0989(4) 0.0732(18) Uani 1 1 d .
H3A H 0.1201 1.1965 0.0631 0.088 Uiso 1 1 calc R
C4 C 0.2118(4) 1.1081(5) 0.1398(4) 0.0715(18) Uani 1 1 d .
H4A H 0.2453 1.1667 0.1343 0.086 Uiso 1 1 calc R
C5 C 0.2385(3) 1.0048(5) 0.1893(4) 0.0663(16) Uani 1 1 d .
H5A H 0.2902 0.9911 0.2159 0.080 Uiso 1 1 calc R
C6 C 0.1900(3) 0.9204(4) 0.2004(4) 0.0514(12) Uani 1 1 d .
H6A H 0.2081 0.8500 0.2355 0.062 Uiso 1 1 calc R
C7 C 0.0327(5) 0.7790(7) 0.2128(5) 0.0296(17) Uani 0.50 1 d P
C8 C 0.0679(7) 0.8504(11) 0.1905(8) 0.036(3) Uani 0.50 1 d P
C9 C 0.0829(5) 0.7485(7) 0.2421(5) 0.0294(17) Uani 0.50 1 d P
H9A H 0.1123 0.7917 0.2963 0.035 Uiso 0.50 1 d P
H9B H 0.1145 0.6882 0.2314 0.035 Uiso 0.50 1 d P
C10 C -0.0396(3) 0.5980(4) 0.1595(3) 0.0475(12) Uani 1 1 d .
C11 C -0.1046(3) 0.6252(5) 0.0902(5) 0.0669(18) Uani 1 1 d .
C12 C -0.1349(3) 0.5579(6) 0.0124(5) 0.0746(19) Uani 1 1 d .
C13 C -0.0995(3) 0.4573(5) 0.0017(4) 0.0603(15) Uani 1 1 d .
C14 C -0.0333(3) 0.4259(4) 0.0678(3) 0.0452(11) Uani 1 1 d .
C15 C -0.0054(2) 0.4964(4) 0.1429(3) 0.0399(10) Uani 1 1 d .
C16 C -0.1316(4) 1.0320(6) 0.0952(4) 0.087(2) Uani 1 1 d .
H16A H -0.1610 0.9691 0.1100 0.105 Uiso 1 1 calc R
H16B H -0.1100 0.9963 0.0548 0.105 Uiso 1 1 calc R
C17 C -0.1792(4) 1.1380(6) 0.0518(4) 0.0826(19) Uani 1 1 d .
H17A H -0.2310 1.1134 0.0183 0.099 Uiso 1 1 calc R
H17B H -0.1605 1.1814 0.0114 0.099 Uiso 1 1 calc R
C18 C -0.1717(4) 1.2139(7) 0.1324(5) 0.103(3) Uani 1 1 d .
H18A H -0.1812 1.3004 0.1162 0.123 Uiso 1 1 calc R
H18B H -0.2063 1.1862 0.1596 0.123 Uiso 1 1 calc R
C19 C -0.0952(4) 1.1950(5) 0.1930(4) 0.0752(18) Uani 1 1 d .
H19A H -0.0628 1.2571 0.1830 0.090 Uiso 1 1 calc R
H19B H -0.0908 1.2001 0.2556 0.090 Uiso 1 1 calc R

loop_
_atom_site_aniso_label
_atom_site_aniso_U_11
_atom_site_aniso_U_22
_atom_site_aniso_U_33
_atom_site_aniso_U_23
_atom_site_aniso_U_13
_atom_site_aniso_U_12
Li1 0.055(7) 0.029(5) 0.061(7) 0.000 0.027(6) 0.000
S1 0.0383(17) 0.0268(12) 0.0369(16) 0.0015(14) 0.0157(13) -0.0023(12)
O1 0.059(2) 0.0395(18) 0.052(2) -0.0068(15) 0.0162(16) -0.0026(16)
B1 0.144(9) 0.017(3) 0.100(7) 0.000 0.101(8) 0.000
F1 0.088(2) 0.052(2) 0.213(5) 0.057(2) 0.100(3) 0.0378(18)
F2 0.052(2) 0.105(3) 0.169(4) 0.077(3) 0.010(2) -0.002(2)
F3 0.085(2) 0.100(3) 0.061(2) 0.012(2) 0.0047(18) -0.037(2)
F4 0.080(2) 0.0468(17) 0.0605(18) -0.0129(14) 0.0349(16) 0.0043(15)
F5 0.0576(16) 0.0380(14) 0.0534(16) -0.0040(12) 0.0227(13) 0.0140(13)
C1 0.045(3) 0.034(2) 0.056(3) -0.014(2) 0.027(2) -0.006(2)
C2 0.064(3) 0.059(3) 0.057(3) 0.000(3) 0.029(3) 0.006(3)
C3 0.102(5) 0.058(4) 0.084(4) 0.016(3) 0.063(4) 0.010(3)
C4 0.099(5) 0.041(3) 0.106(5) -0.003(3) 0.074(4) -0.019(3)
C5 0.046(3) 0.076(4) 0.087(4) -0.016(3) 0.037(3) -0.014(3)
C6 0.046(3) 0.041(3) 0.072(3) -0.002(2) 0.028(3) -0.006(2)
C7 0.027(4) 0.029(4) 0.027(4) -0.005(3) 0.003(4) 0.000(4)
C8 0.040(7) 0.033(5) 0.039(7) -0.010(6) 0.020(5) -0.007(5)
C9 0.033(5) 0.029(4) 0.025(4) 0.003(3) 0.009(4) -0.001(4)
C10 0.063(3) 0.024(2) 0.078(3) 0.016(2) 0.053(3) 0.008(2)
C11 0.059(3) 0.040(3) 0.126(6) 0.038(3) 0.062(4) 0.016(3)
C12 0.041(3) 0.062(4) 0.116(6) 0.045(4) 0.025(3) 0.001(3)
C13 0.058(3) 0.062(4) 0.057(3) 0.016(3) 0.017(3) -0.021(3)
C14 0.055(3) 0.036(2) 0.053(3) 0.003(2) 0.030(2) -0.004(2)
C15 0.050(3) 0.034(2) 0.047(3) 0.005(2) 0.030(2) 0.004(2)
C16 0.081(4) 0.057(4) 0.090(5) -0.014(3) -0.004(4) -0.001(3)
C17 0.091(5) 0.062(4) 0.076(4) 0.015(3) 0.012(4) -0.006(3)
C18 0.119(6) 0.090(5) 0.092(5) 0.020(4) 0.033(5) 0.058(5)
C19 0.129(6) 0.044(3) 0.060(4) 0.004(3) 0.045(4) 0.015(3)

loop_
_atom_type_symbol
_atom_type_description
_atom_type_scat_dispersion_real
_atom_type_scat_dispersion_imag
_atom_type_scat_source
C C 0.0033 0.0016 'International Tables Vol C Tables 4.2.6.8 and 6.1.1.4'
H H 0.0000 0.0000 'International Tables Vol C Tables 4.2.6.8 and 6.1.1.4'
Li Li -0.0003 0.0001 'International Tables Vol C Tables 4.2.6.8 and 6.1.1.4'
B B 0.0013 0.0007 'International Tables Vol C Tables 4.2.6.8 and 6.1.1.4'
O O 0.0106 0.0060 'International Tables Vol C Tables 4.2.6.8 and 6.1.1.4'
F F 0.0171 0.0103 'International Tables Vol C Tables 4.2.6.8 and 6.1.1.4'
S S 0.1246 0.1234 'International Tables Vol C Tables 4.2.6.8 and 6.1.1.4'

loop_
_geom_angle_atom_site_label_1
_geom_angle_atom_site_label_2
_geom_angle_atom_site_label_3
_geom_angle
_geom_angle_site_symmetry_1
_geom_angle_site_symmetry_3
O1 Li1 O1 107.4(5) 2 .
O1 Li1 C8 119.8(3) 2 2
O1 Li1 C8 101.1(3) . 2
O1 Li1 C8 101.1(3) 2 .
O1 Li1 C8 119.8(3) . .
C8 Li1 C8 108.6(7) 2 .
O1 Li1 C7 118.9(3) 2 .
O1 Li1 C7 125.8(3) . .
C8 Li1 C7 79.7(5) 2 .
C8 Li1 C7 28.9(4) . .
O1 Li1 C7 125.8(3) 2 2
O1 Li1 C7 118.9(3) . 2
C8 Li1 C7 28.9(4) 2 2
C8 Li1 C7 79.7(5) . 2
C7 Li1 C7 51.0(4) . 2
O1 Li1 S1 105.70(12) 2 2
O1 Li1 S1 112.62(12) . 2
C8 Li1 S1 15.2(3) 2 2
C8 Li1 S1 108.6(5) . 2
C7 Li1 S1 81.3(4) . 2
C7 Li1 S1 31.9(2) 2 2
O1 Li1 S1 112.62(12) 2 .
O1 Li1 S1 105.70(12) . .
C8 Li1 S1 108.6(5) 2 .
C8 Li1 S1 15.2(3) . .
C7 Li1 S1 31.9(2) . .
C7 Li1 S1 81.3(4) 2 .
S1 Li1 S1 112.8(4) 2 .
C8 S1 C7 61.1(13) . .
C8 S1 C1 67.3(13) . .
C7 S1 C1 128.4(4) . .
C8 S1 C9 41.3(13) . .
C7 S1 C9 32.5(4) . .
C1 S1 C9 101.8(3) . .
C8 S1 Li1 68.5(12) . .
C7 S1 Li1 69.0(4) . .
C1 S1 Li1 94.4(2) . .
C9 S1 Li1 86.8(3) . .
C16 O1 C19 108.5(4) . .
C16 O1 Li1 122.4(4) . .
C19 O1 Li1 127.6(4) . .
C7 B1 C7 87.0(7) . 2
C7 B1 C10 99.7(3) . .
C7 B1 C10 129.1(4) 2 .
C7 B1 C10 129.1(4) . 2
C7 B1 C10 99.7(3) 2 2
C10 B1 C10 113.2(5) . 2
C7 B1 C9 104.7(6) . 2
C7 B1 C9 31.9(4) 2 2
C10 B1 C9 99.3(3) . 2
C10 B1 C9 106.8(3) 2 2
C7 B1 C9 31.9(4) . .
C7 B1 C9 104.7(6) 2 .
C10 B1 C9 106.8(3) . .
C10 B1 C9 99.3(3) 2 .
C9 B1 C9 131.6(7) 2 .
C6 C1 C2 119.8(4) . .
C6 C1 C8 112.9(6) . .
C2 C1 C8 126.4(6) . .
C6 C1 S1 130.0(4) . .
C2 C1 S1 109.9(4) . .
C8 C1 S1 23.0(4) . .
C3 C2 C1 120.5(5) . .
C4 C3 C2 120.2(6) . .
C3 C4 C5 120.4(5) . .
C4 C5 C6 120.3(5) . .
C1 C6 C5 118.8(5) . .
C9 C7 C8 77.4(10) . .
C9 C7 S1 98.9(8) . .
C8 C7 S1 29.3(5) . .
C9 C7 B1 93.4(8) . .
C8 C7 B1 170.8(10) . .
S1 C7 B1 157.2(6) . .
C9 C7 Li1 120.4(7) . .
C8 C7 Li1 73.8(7) . .
S1 C7 Li1 79.1(4) . .
B1 C7 Li1 111.0(5) . .
S1 C8 C7 89.7(14) . .
S1 C8 C9 119.9(16) . .
C7 C8 C9 44.2(6) . .
S1 C8 C1 89.7(14) . .
C7 C8 C1 178.1(11) . .
C9 C8 C1 135.0(10) . .
S1 C8 Li1 96.4(13) . .
C7 C8 Li1 77.3(7) . .
C9 C8 Li1 104.6(8) . .
C1 C8 Li1 104.7(7) . .
C7 C9 C8 58.4(8) . .
C7 C9 S1 48.6(6) . .
C8 C9 S1 18.8(5) . .
C7 C9 B1 54.7(7) . .
C8 C9 B1 113.1(8) . .
S1 C9 B1 101.3(5) . .
C11 C10 C15 112.6(5) . .
C11 C10 B1 125.7(4) . .
C15 C10 B1 121.5(4) . .
F1 C11 C10 120.9(6) . .
F1 C11 C12 114.4(6) . .
C10 C11 C12 124.7(5) . .
F2 C12 C13 120.2(7) . .
F2 C12 C11 120.2(6) . .
C13 C12 C11 119.5(5) . .
F3 C13 C12 120.8(6) . .
F3 C13 C14 120.4(5) . .
C12 C13 C14 118.8(6) . .
F4 C14 C15 121.4(4) . .
F4 C14 C13 119.4(5) . .
C15 C14 C13 119.2(5) . .
F5 C15 C14 115.2(4) . .
F5 C15 C10 119.8(4) . .
C14 C15 C10 125.1(5) . .
O1 C16 C17 106.8(5) . .
C16 C17 C18 100.9(5) . .
C19 C18 C17 103.9(5) . .
O1 C19 C18 106.5(5) . .

loop_
_geom_bond_atom_site_label_1
_geom_bond_atom_site_label_2
_geom_bond_distance
_geom_bond_site_symmetry_2
Li1 O1 1.878(7) 2
Li1 O1 1.878(7) .
Li1 C8 2.368(13) 2
Li1 C8 2.368(13) .
Li1 C7 2.405(12) .
Li1 C7 2.405(12) 2
Li1 S1 2.530(6) 2
Li1 S1 2.530(6) .
S1 C8 0.666(10) .
S1 C7 1.363(9) .
S1 C1 1.705(5) .
S1 C9 1.794(8) .
O1 C16 1.425(6) .
O1 C19 1.440(6) .
B1 C7 1.505(10) .
B1 C7 1.505(10) 2
B1 C10 1.649(6) .
B1 C10 1.649(6) 2
B1 C9 1.841(9) 2
B1 C9 1.841(9) .
F1 C11 1.356(6) .
F2 C12 1.349(6) .
F3 C13 1.344(6) .
F4 C14 1.338(5) .
F5 C15 1.360(5) .
C1 C6 1.380(6) .
C1 C2 1.391(7) .
C1 C8 1.573(13) .
C2 C3 1.361(8) .
C3 C4 1.358(8) .
C4 C5 1.380(8) .
C5 C6 1.391(7) .
C7 C9 0.976(10) .
C7 C8 1.193(14) .
C8 C9 1.367(15) .
C10 C11 1.373(8) .
C10 C15 1.385(6) .
C11 C12 1.389(9) .
C12 C13 1.357(8) .
C13 C14 1.376(7) .
C14 C15 1.372(6) .
C16 C17 1.495(8) .
C17 C18 1.515(9) .
C18 C19 1.460(9) .
